data_7126173
loop_
_publ_author_name
'Shing, Ka-Pan'
'Wan, Qingyun'
'Chang, Xiao-Yong'
'Che, Chi-Ming'

_publ_section_title
;
 The first crystallographically characterised ruthenium(vi) alkylimido
 porphyrin competent for aerobic epoxidation and hydrogen atom
 abstraction.
;
_journal_issue 32
_journal_name_full 'Chemical communications (Cambridge, England)'
_journal_page_first 4428
_journal_page_last 4431
_journal_paper_doi 10.1039/c9cc09972g
_journal_volume 56
_journal_year 2020
_chemical_formula_moiety 'C48 H26 F8 N6 Ru, 3(C6 H6)'
_chemical_formula_sum 'C66 H44 F8 N6 Ru'
_chemical_formula_weight 1174.14
_chemical_properties_physical Oxygen-sensitive
_space_group_crystal_system orthorhombic
_space_group_IT_number 58
_space_group_name_Hall '-P 2 2n'
_space_group_name_H-M_alt 'P n n m'
_atom_sites_solution_hydrogens geom
_atom_sites_solution_primary dual
_audit_creation_date 2020-02-24
_audit_creation_method
;
Olex2 1.2
(compiled 2018.05.29 svn.r3508 for OlexSys, GUI svn.r5506)
;
_audit_update_record
;
2020-02-24 deposited with the CCDC.	2020-03-02 downloaded from the CCDC.
;
_cell_angle_alpha 90
_cell_angle_beta 90
_cell_angle_gamma 90
_cell_formula_units_Z 2
_cell_length_a 12.6211(4)
_cell_length_b 12.9645(4)
_cell_length_c 17.2046(5)
_cell_measurement_reflns_used 9760
_cell_measurement_temperature 100
_cell_measurement_theta_max 67.31
_cell_measurement_theta_min 3.50
_cell_volume 2815.12(15)
_computing_cell_refinement 'Bruker Apex2'
_computing_data_collection 'Bruker Apex2'
_computing_data_reduction 'Bruker Apex2'
_computing_molecular_graphics 'Olex2 (Dolomanov et al., 2009)'
_computing_publication_material 'Olex2 (Dolomanov et al., 2009)'
_computing_structure_refinement 'ShelXL (Sheldrick, 2015)'
_computing_structure_solution 'ShelXT (Sheldrick, 2015)'
_diffrn_ambient_temperature 100.0
_diffrn_detector 'Bruker PHOTON 100 area detector'
_diffrn_detector_area_resol_mean 7.9
_diffrn_detector_type 'CMOS area detector'
_diffrn_measured_fraction_theta_full 0.996
_diffrn_measured_fraction_theta_max 0.996
_diffrn_measurement_device 'three-circle diffractometer'
_diffrn_measurement_device_type 'Bruker APEX-II CCD'
_diffrn_measurement_method '\w and \f scans'
_diffrn_radiation_monochromator 'mirror optics'
_diffrn_radiation_probe x-ray
_diffrn_radiation_type CuK\a
_diffrn_radiation_wavelength 1.54178
_diffrn_reflns_av_R_equivalents 0.0431
_diffrn_reflns_av_unetI/netI 0.0175
_diffrn_reflns_Laue_measured_fraction_full 0.996
_diffrn_reflns_Laue_measured_fraction_max 0.996
_diffrn_reflns_limit_h_max 15
_diffrn_reflns_limit_h_min -15
_diffrn_reflns_limit_k_max 15
_diffrn_reflns_limit_k_min -15
_diffrn_reflns_limit_l_max 20
_diffrn_reflns_limit_l_min -20
_diffrn_reflns_number 32379
_diffrn_reflns_point_group_measured_fraction_full 0.996
_diffrn_reflns_point_group_measured_fraction_max 0.996
_diffrn_reflns_theta_full 67.300
_diffrn_reflns_theta_max 67.300
_diffrn_reflns_theta_min 4.270
_diffrn_source 'microfocus sealed X-ray tube'
_diffrn_source_type 'Incoatec I\ms'
_diffrn_standards_number 0
_exptl_absorpt_coefficient_mu 2.876
_exptl_absorpt_correction_T_max 0.7529
_exptl_absorpt_correction_T_min 0.5312
_exptl_absorpt_correction_type multi-scan
_exptl_absorpt_process_details
'SADABS-2012/1 (Bruker,2012) was used for absorption correction. wR2(int) was 0.1011 before and 0.0582 after correction. The Ratio of minimum to maximum transmission is 0.7055. The \l/2 correction factor is 0.0015.'
_exptl_crystal_colour black
_exptl_crystal_colour_primary black
_exptl_crystal_density_diffrn 1.385
_exptl_crystal_description block
_exptl_crystal_F_000 1196
_exptl_crystal_size_max 0.3
_exptl_crystal_size_mid 0.07
_exptl_crystal_size_min 0.05
_refine_diff_density_max 0.900
_refine_diff_density_min -0.317
_refine_diff_density_rms 0.107
_refine_ls_extinction_method none
_refine_ls_goodness_of_fit_ref 1.073
_refine_ls_hydrogen_treatment constr
_refine_ls_matrix_type full
_refine_ls_number_parameters 232
_refine_ls_number_reflns 2609
_refine_ls_number_restraints 25
_refine_ls_restrained_S_all 1.070
_refine_ls_R_factor_all 0.0675
_refine_ls_R_factor_gt 0.0606
_refine_ls_shift/su_max 0.000
_refine_ls_shift/su_mean 0.000
_refine_ls_structure_factor_coef Fsqd
_refine_ls_weighting_details 'w=1/[\s^2^(Fo^2^)+(0.1047P)^2^+5.5861P] where P=(Fo^2^+2Fc^2^)/3'
_refine_ls_weighting_scheme calc
_refine_ls_wR_factor_gt 0.1683
_refine_ls_wR_factor_ref 0.1787
_reflns_Friedel_coverage 0.000
_reflns_number_gt 2282
_reflns_number_total 2609
_reflns_threshold_expression 'I > 2\s(I)'
_cod_data_source_file c9cc09972g2.cif
_cod_data_source_block cxy380_0m
_cod_depositor_comments 'Adding full bibliography for 7126171--7126173.cif.'
_cod_database_code 7126173
_shelx_space_group_comment
;
The symmetry employed for this shelxl refinement is uniquely defined
by the following loop, which should always be used as a source of
symmetry information in preference to the above space-group names.
They are only intended as comments.
;
_olex2_refinement_description
;
1. Fixed Uiso
 At 1.2 times of:
  All C(H) groups
 At 1.5 times of:
  All C(H,H,H) groups
2. Restrained distances
 C18_$1-C17 = C18-C17 = C18_$2-C18 = C18_$2-C17_$2
 1.39 with sigma of 0.02
 C25-C24 = C24-C23 = C21-C20 = C23-C22 = C20-C19
 1.39 with sigma of 0.02
 C14-C14_$1 = C15_$1-C14_$1 = C16_$1-C15_$1 = C16-C16_$1
 1.39 with sigma of 0.01
3. Uiso/Uaniso restraints and constraints
Uanis(C18) \\sim Ueq, Uanis(C17) \\sim Ueq: with sigma of 0.005 and sigma for
terminal atoms of 0.01
Uanis(F2) = Uanis(F2A)
Uanis(F1) = Uanis(F1A)
Uanis(C10A) = Uanis(C10)
Uanis(C9A) = Uanis(C9)
Uanis(C8A) = Uanis(C8)
Uanis(C6A) = Uanis(C6)
Uanis(C7A) = Uanis(C7)
Uanis(C11A) = Uanis(C11)
Uanis(C22) = Uanis(C21) = Uanis(C23) = Uanis(C20) = Uanis(C24) = Uanis(C19) =
Uanis(C25)
4. Others
 Sof(F1A)=Sof(F2A)=Sof(C7A)=Sof(C8A)=Sof(H8A)=Sof(C9A)=Sof(H9A)=Sof(C10A)=
 Sof(H10A)=Sof(C11A)=Sof(C6A)=1-FVAR(1)
 Sof(F1)=Sof(F2)=Sof(C6)=Sof(C7)=Sof(C8)=Sof(H8)=Sof(C9)=Sof(H9)=Sof(C10)=
 Sof(H10)=Sof(C11)=FVAR(1)
 Sof(C18)=Sof(H18)=1-FVAR(2)
 Sof(C17)=Sof(H17)=0.5*(1-FVAR(3))
 Sof(C14)=Sof(H14)=Sof(C15)=Sof(H15)=Sof(C16)=Sof(H16)=0.5*FVAR(3)
 Sof(C23)=Sof(H23)=Sof(C24)=Sof(H24)=1-FVAR(3)
 Sof(C22)=Sof(H22)=Sof(C25)=Sof(H25)=0.5*(1-FVAR(4))
 Sof(C19)=Sof(H19)=Sof(C20)=Sof(H20)=Sof(C21)=Sof(H21)=FVAR(3)
 Fixed Sof: H13A(0.5) H13B(0.5) H13C(0.5)
5.a Aromatic/amide H refined with riding coordinates:
 C1(H1), C5(H5), C8(H8), C9(H9), C10(H10), C8A(H8A), C9A(H9A), C10A(H10A),
 C22(H22), C23(H23), C24(H24), C25(H25), C14(H14), C15(H15), C16(H16), C19(H19),
  C20(H20), C21(H21), C17(H17), C18(H18)
5.b Fitted hexagon refined as free rotating group:
 C7A(C8A,C9A,C10A,C11A,C6A)
5.c Idealised Me refined as rotating group:
 C13(H13A,H13B,H13C)
;
_olex2_submission_special_instructions 'No special instructions were received'

loop_
_space_group_symop_operation_xyz
'x, y, z'
'-x, -y, z'
'-x+1/2, y+1/2, -z+1/2'
'x+1/2, -y+1/2, -z+1/2'
'-x, -y, -z'
'x, y, -z'
'x-1/2, -y-1/2, z-1/2'
'-x-1/2, y-1/2, z-1/2'

loop_
_atom_site_label
_atom_site_type_symbol
_atom_site_fract_x
_atom_site_fract_y
_atom_site_fract_z
_atom_site_U_iso_or_equiv
_atom_site_adp_type
_atom_site_occupancy
_atom_site_site_symmetry_order
_atom_site_calc_flag
_atom_site_refinement_flags_posn
_atom_site_refinement_flags_adp
_atom_site_refinement_flags_occupancy
_atom_site_disorder_assembly
_atom_site_disorder_group
Ru1 Ru 0.500000 0.500000 0.500000 0.0379(3) Uani 1 4 d S T P . .
N1 N 0.6409(3) 0.4235(4) 0.500000 0.0449(11) Uani 1 2 d S T P . .
N2 N 0.500000 0.500000 0.6200(3) 0.0362(10) Uani 1 2 d S T P . .
N3 N 0.4232(3) 0.3626(4) 0.500000 0.0419(10) Uani 1 2 d S T P . .
C1 C 0.7920(3) 0.3391(4) 0.5387(3) 0.0596(12) Uani 1 1 d . . . . .
H1 H 0.844727 0.309540 0.571213 0.072 Uiso 1 1 calc R . . . .
C2 C 0.6971(3) 0.3922(3) 0.5644(2) 0.0485(10) Uani 1 1 d . . . . .
C3 C 0.6677(3) 0.4075(3) 0.6414(2) 0.0469(9) Uani 1 1 d . . . . .
C4 C 0.5760(3) 0.4581(3) 0.6670(2) 0.0432(9) Uani 1 1 d . . . . .
C5 C 0.5465(4) 0.4745(4) 0.7465(3) 0.0516(10) Uani 1 1 d . . . . .
H5 H 0.585453 0.453445 0.790998 0.062 Uiso 1 1 calc R . . . .
C12 C 0.3779(5) 0.2872(5) 0.500000 0.0527(14) Uani 1 2 d S T P . .
C13 C 0.3211(6) 0.1884(6) 0.500000 0.0690(19) Uani 1 2 d S T P . .
H13A H 0.304337 0.168655 0.446405 0.104 Uiso 0.5 1 calc GR . . A -1
H13B H 0.255232 0.195445 0.529754 0.104 Uiso 0.5 1 calc GR . . A -1
H13C H 0.365622 0.135221 0.523841 0.104 Uiso 0.5 1 calc GR . . A -1
F1 F 0.8607(4) 0.5039(3) 0.6899(4) 0.0761(18) Uani 0.800(7) 1 d . . . B 1
F2 F 0.6341(3) 0.2213(3) 0.7205(3) 0.0697(13) Uani 0.800(7) 1 d . . . B 1
C6 C 0.7400(8) 0.3632(6) 0.7028(6) 0.0478(14) Uani 0.800(7) 1 d . . . B 1
C7 C 0.8367(8) 0.4082(6) 0.7203(6) 0.055(2) Uani 0.800(7) 1 d . . . B 1
C8 C 0.9133(5) 0.3648(7) 0.7678(4) 0.0552(19) Uani 0.800(7) 1 d . . . B 1
H8 H 0.978474 0.399226 0.777210 0.066 Uiso 0.800(7) 1 calc R . . B 1
C9 C 0.8925(7) 0.2721(7) 0.8004(5) 0.0582(16) Uani 0.800(7) 1 d . . . B 1
H9 H 0.944170 0.240836 0.832969 0.070 Uiso 0.800(7) 1 calc R . . B 1
C10 C 0.7974(5) 0.2218(5) 0.7872(4) 0.0561(16) Uani 0.800(7) 1 d . . . B 1
H10 H 0.781946 0.157426 0.810931 0.067 Uiso 0.800(7) 1 calc R . . B 1
C11 C 0.7254(5) 0.2697(5) 0.7375(4) 0.0497(14) Uani 0.800(7) 1 d . . . B 1
F1A F 0.8243(19) 0.5014(17) 0.7189(18) 0.0761(18) Uani 0.200(7) 1 d . . . B 2
F2A F 0.6532(12) 0.1950(13) 0.6702(13) 0.0697(13) Uani 0.200(7) 1 d . . . B 2
C7A C 0.825(4) 0.4132(19) 0.735(2) 0.055(2) Uani 0.200(7) 1 d . . . B 2
C8A C 0.890(3) 0.361(3) 0.787(2) 0.0552(19) Uani 0.200(7) 1 d G . . B 2
H8A H 0.943505 0.397707 0.814918 0.066 Uiso 0.200(7) 1 calc R . . B 2
C9A C 0.878(2) 0.256(3) 0.7983(17) 0.0582(16) Uani 0.200(7) 1 d G . . B 2
H9A H 0.922666 0.220119 0.833805 0.070 Uiso 0.200(7) 1 calc R . . B 2
C10A C 0.800(2) 0.2022(18) 0.7577(15) 0.0561(16) Uani 0.200(7) 1 d G . . B 2
H10A H 0.791814 0.130128 0.765352 0.067 Uiso 0.200(7) 1 calc R . . B 2
C11A C 0.7349(18) 0.254(2) 0.7058(14) 0.0497(14) Uani 0.200(7) 1 d G . . B 2
C6A C 0.747(3) 0.360(2) 0.695(2) 0.0478(14) Uani 0.200(7) 1 d G . . B 2
C22 C 0.028(2) 0.175(3) 0.500000 0.0930(19) Uani 0.358(11) 2 d DS T P C 2
H22 H 0.003362 0.106099 0.500001 0.112 Uiso 0.358(11) 2 calc RS T P C 2
C23 C 0.0438(18) 0.2217(17) 0.5714(11) 0.0930(19) Uani 0.358(11) 1 d D . . C 2
H23 H 0.031205 0.186741 0.619034 0.112 Uiso 0.358(11) 1 calc R . . C 2
C24 C 0.0798(17) 0.3230(17) 0.5686(11) 0.0930(19) Uani 0.358(11) 1 d D . . C 2
H24 H 0.096923 0.357427 0.615716 0.112 Uiso 0.358(11) 1 calc R . . C 2
C25 C 0.091(2) 0.374(3) 0.500000 0.0930(19) Uani 0.358(11) 2 d DS T P C 2
H25 H 0.106867 0.445301 0.500001 0.112 Uiso 0.358(11) 2 calc RS T P C 2
C14 C 0.7984(9) 0.0432(9) 0.5404(3) 0.077(4) Uani 0.439(7) 1 d D . . D 1
H14 H 0.858591 0.020552 0.568836 0.092 Uiso 0.439(7) 1 calc R . . D 1
C15 C 0.7091(8) 0.0767(7) 0.5776(6) 0.070(4) Uani 0.439(7) 1 d D . . D 1
H15 H 0.708098 0.074336 0.632817 0.084 Uiso 0.439(7) 1 calc R . . D 1
C16 C 0.6204(8) 0.1137(11) 0.5401(3) 0.068(3) Uani 0.439(7) 1 d D . . D 1
H16 H 0.561126 0.138465 0.568615 0.082 Uiso 0.439(7) 1 calc R . . D 1
C19 C 0.1045(10) 0.3544(10) 0.5383(7) 0.0930(19) Uani 0.642(11) 1 d D . . C 1
H19 H 0.129914 0.413376 0.565204 0.112 Uiso 0.642(11) 1 calc R . . C 1
C20 C 0.0690(10) 0.2719(10) 0.5798(7) 0.0930(19) Uani 0.642(11) 1 d D . . C 1
H20 H 0.071726 0.273143 0.634943 0.112 Uiso 0.642(11) 1 calc R . . C 1
C21 C 0.0288(10) 0.1857(11) 0.5416(7) 0.0930(19) Uani 0.642(11) 1 d D . . C 1
H21 H 0.002073 0.128435 0.570019 0.112 Uiso 0.642(11) 1 calc R . . C 1
C17 C 0.587(5) 0.084(4) 0.500000 0.066(17) Uani 0.121(14) 2 d DS TU P D 2
H17 H 0.642069 0.134745 0.500000 0.079 Uiso 0.121(14) 2 calc RS T P D 2
C18 C 0.538(3) 0.039(3) 0.563(2) 0.066(13) Uani 0.121(14) 1 d D U . D 2
H18 H 0.558759 0.064195 0.613021 0.079 Uiso 0.121(14) 1 calc R . . D 2

loop_
_atom_site_aniso_label
_atom_site_aniso_U_11
_atom_site_aniso_U_22
_atom_site_aniso_U_33
_atom_site_aniso_U_23
_atom_site_aniso_U_13
_atom_site_aniso_U_12
Ru1 0.0232(4) 0.0385(4) 0.0519(4) 0.000 0.000 0.0035(2)
N1 0.030(2) 0.048(3) 0.056(3) 0.000 0.000 0.005(2)
N2 0.026(2) 0.038(2) 0.044(2) 0.000 0.000 0.0022(15)
N3 0.029(2) 0.041(2) 0.055(3) 0.000 0.000 0.003(2)
C1 0.036(2) 0.073(3) 0.070(2) 0.005(2) -0.0034(19) 0.021(2)
C2 0.0307(18) 0.054(2) 0.061(2) -0.0010(19) -0.0032(17) 0.0111(17)
C3 0.0295(18) 0.050(2) 0.061(2) 0.0051(19) -0.0036(17) 0.0024(16)
C4 0.0330(19) 0.039(2) 0.057(2) 0.0019(17) -0.0014(17) -0.0011(16)
C5 0.040(2) 0.060(2) 0.054(2) 0.000(2) -0.0014(19) 0.003(2)
C12 0.047(3) 0.056(4) 0.055(3) 0.000 0.000 0.003(3)
C13 0.068(5) 0.058(4) 0.081(5) 0.000 0.000 -0.010(4)
F1 0.052(3) 0.0501(17) 0.126(5) 0.027(2) -0.035(3) -0.013(2)
F2 0.0464(18) 0.066(2) 0.097(3) 0.019(2) -0.014(2) -0.0149(16)
C6 0.037(3) 0.051(2) 0.055(3) 0.005(2) 0.000(2) 0.0097(19)
C7 0.049(3) 0.046(2) 0.069(5) 0.003(3) -0.012(3) 0.009(2)
C8 0.038(4) 0.058(3) 0.069(5) 0.008(3) -0.008(3) 0.003(3)
C9 0.045(3) 0.059(4) 0.071(3) 0.008(3) -0.005(2) 0.010(3)
C10 0.052(3) 0.057(3) 0.059(4) 0.009(3) 0.003(3) 0.003(3)
C11 0.037(2) 0.058(3) 0.054(4) 0.003(3) 0.003(3) 0.000(2)
F1A 0.052(3) 0.0501(17) 0.126(5) 0.027(2) -0.035(3) -0.013(2)
F2A 0.0464(18) 0.066(2) 0.097(3) 0.019(2) -0.014(2) -0.0149(16)
C7A 0.049(3) 0.046(2) 0.069(5) 0.003(3) -0.012(3) 0.009(2)
C8A 0.038(4) 0.058(3) 0.069(5) 0.008(3) -0.008(3) 0.003(3)
C9A 0.045(3) 0.059(4) 0.071(3) 0.008(3) -0.005(2) 0.010(3)
C10A 0.052(3) 0.057(3) 0.059(4) 0.009(3) 0.003(3) 0.003(3)
C11A 0.037(2) 0.058(3) 0.054(4) 0.003(3) 0.003(3) 0.000(2)
C6A 0.037(3) 0.051(2) 0.055(3) 0.005(2) 0.000(2) 0.0097(19)
C22 0.077(3) 0.117(5) 0.085(4) 0.000 0.000 0.015(3)
C23 0.077(3) 0.117(5) 0.085(4) 0.000 0.000 0.015(3)
C24 0.077(3) 0.117(5) 0.085(4) 0.000 0.000 0.015(3)
C25 0.077(3) 0.117(5) 0.085(4) 0.000 0.000 0.015(3)
C14 0.087(9) 0.046(6) 0.098(8) 0.000(6) -0.023(7) 0.004(6)
C15 0.129(11) 0.035(5) 0.046(5) 0.002(4) 0.007(6) -0.004(6)
C16 0.053(6) 0.093(9) 0.058(6) -0.005(6) 0.004(5) 0.005(6)
C19 0.077(3) 0.117(5) 0.085(4) 0.000 0.000 0.015(3)
C20 0.077(3) 0.117(5) 0.085(4) 0.000 0.000 0.015(3)
C21 0.077(3) 0.117(5) 0.085(4) 0.000 0.000 0.015(3)
C17 0.066(18) 0.065(18) 0.066(18) 0.000 0.000 0.002(5)
C18 0.066(14) 0.067(14) 0.065(14) -0.002(5) -0.002(5) 0.003(5)

loop_
_atom_type_symbol
_atom_type_description
_atom_type_scat_dispersion_real
_atom_type_scat_dispersion_imag
_atom_type_scat_source
C C 0.0181 0.0091 'International Tables Vol C Tables 4.2.6.8 and 6.1.1.4'
H H 0.0000 0.0000 'International Tables Vol C Tables 4.2.6.8 and 6.1.1.4'
F F 0.0727 0.0534 'International Tables Vol C Tables 4.2.6.8 and 6.1.1.4'
N N 0.0311 0.0180 'International Tables Vol C Tables 4.2.6.8 and 6.1.1.4'
Ru Ru 0.0552 3.2960 'International Tables Vol C Tables 4.2.6.8 and 6.1.1.4'

loop_
_geom_angle_atom_site_label_1
_geom_angle_atom_site_label_2
_geom_angle_atom_site_label_3
_geom_angle
_geom_angle_site_symmetry_1
_geom_angle_site_symmetry_3
_geom_angle_publ_flag
N1 Ru1 N1 180.0 . 5_666 ?
N1 Ru1 N2 90.0 . 5_666 ?
N1 Ru1 N2 90.0 5_666 5_666 ?
N1 Ru1 N2 90.0 . . ?
N1 Ru1 N2 90.0 5_666 . ?
N2 Ru1 N2 180.0 5_666 . ?
N3 Ru1 N1 90.58(18) 5_666 . ?
N3 Ru1 N1 89.42(18) 5_666 5_666 ?
N3 Ru1 N1 89.42(18) . . ?
N3 Ru1 N1 90.58(18) . 5_666 ?
N3 Ru1 N2 90.0 5_666 5_666 ?
N3 Ru1 N2 90.0 . . ?
N3 Ru1 N2 90.0 . 5_666 ?
N3 Ru1 N2 90.0 5_666 . ?
N3 Ru1 N3 180.0 5_666 . ?
C2 N1 Ru1 126.4(2) 6_556 . ?
C2 N1 Ru1 126.4(2) . . ?
C2 N1 C2 107.1(4) . 6_556 ?
C4 N2 Ru1 126.3(2) . . ?
C4 N2 Ru1 126.3(2) 2_665 . ?
C4 N2 C4 107.5(5) 2_665 . ?
C12 N3 Ru1 178.2(5) . . ?
C1 C1 H1 126.1 6_556 . ?
C1 C1 C2 107.8(3) 6_556 . ?
C2 C1 H1 126.1 . . ?
N1 C2 C1 108.6(4) . . ?
N1 C2 C3 125.9(4) . . ?
C3 C2 C1 125.4(4) . . ?
C2 C3 C4 125.9(4) . . ?
C2 C3 C6 116.8(5) . . ?
C2 C3 C6A 110.2(17) . . ?
C4 C3 C6 117.3(5) . . ?
C4 C3 C6A 123.9(17) . . ?
N2 C4 C3 125.4(4) . . ?
N2 C4 C5 108.8(4) . . ?
C3 C4 C5 125.7(4) . . ?
C4 C5 H5 126.3 . . ?
C5 C5 C4 107.4(2) 2_665 . ?
C5 C5 H5 126.3 2_665 . ?
N3 C12 C13 179.0(7) . . ?
C12 C13 H13A 109.5 . . ?
C12 C13 H13B 109.5 . . ?
C12 C13 H13C 109.5 . . ?
H13A C13 H13B 109.5 . . ?
H13A C13 H13C 109.5 . . ?
H13B C13 H13C 109.5 . . ?
C7 C6 C3 121.7(7) . . ?
C11 C6 C3 124.2(7) . . ?
C11 C6 C7 113.5(5) . . ?
F1 C7 C6 119.3(7) . . ?
F1 C7 C8 115.8(8) . . ?
C6 C7 C8 124.9(5) . . ?
C7 C8 H8 121.0 . . ?
C9 C8 C7 118.1(6) . . ?
C9 C8 H8 121.0 . . ?
C8 C9 H9 119.4 . . ?
C8 C9 C10 121.2(6) . . ?
C10 C9 H9 119.4 . . ?
C9 C10 H10 121.4 . . ?
C9 C10 C11 117.2(6) . . ?
C11 C10 H10 121.4 . . ?
F2 C11 C6 115.8(6) . . ?
F2 C11 C10 119.0(6) . . ?
C6 C11 C10 125.2(6) . . ?
F1A C7A C8A 129(3) . . ?
F1A C7A C6A 111(3) . . ?
C8A C7A C6A 120.0 . . ?
C7A C8A H8A 120.0 . . ?
C9A C8A C7A 120.0 . . ?
C9A C8A H8A 120.0 . . ?
C8A C9A H9A 120.0 . . ?
C8A C9A C10A 120.0 . . ?
C10A C9A H9A 120.0 . . ?
C9A C10A H10A 120.0 . . ?
C11A C10A C9A 120.0 . . ?
C11A C10A H10A 120.0 . . ?
C10A C11A F2A 116.4(19) . . ?
C10A C11A C6A 120.0 . . ?
C6A C11A F2A 123.5(19) . . ?
C7A C6A C3 125(2) . . ?
C11A C6A C3 115(2) . . ?
C11A C6A C7A 120.0 . . ?
C23 C22 H22 117.3 6_556 . ?
C23 C22 H22 117.3 . . ?
C22 C23 H23 122.3 . . ?
C22 C23 C24 115(2) . . ?
C24 C23 H23 122.3 . . ?
C23 C24 H24 119.3 . . ?
C25 C24 C23 121(2) . . ?
C25 C24 H24 119.3 . . ?
C24 C25 H25 119.7 6_556 . ?
C24 C25 H25 119.7 . . ?
C14 C14 H14 121.0 6_556 . ?
C15 C14 C14 117.9(5) . 6_556 ?
C15 C14 H14 121.0 . . ?
C14 C15 H15 117.9 . . ?
C14 C15 C16 124.1(9) . . ?
C16 C15 H15 117.9 . . ?
C15 C16 C16 117.9(5) . 6_556 ?
C15 C16 H16 121.0 . . ?
C16 C16 H16 121.0 6_556 . ?
C19 C19 H19 119.2 6_556 . ?
C19 C19 C20 121.6(8) 6_556 . ?
C20 C19 H19 119.2 . . ?
C19 C20 H20 119.9 . . ?
C19 C20 C21 120.2(12) . . ?
C21 C20 H20 119.9 . . ?
C20 C21 C21 118.1(8) . 6_556 ?
C20 C21 H21 120.9 . . ?
C21 C21 H21 120.9 6_556 . ?
C18 C17 H17 128.1 . . ?
C18 C17 H17 128.1 6_556 . ?
C18 C17 C18 104(5) 6_556 . ?
C17 C18 H18 116.0 . . ?
C18 C18 H18 116.0 2_655 . ?

loop_
_geom_bond_atom_site_label_1
_geom_bond_atom_site_label_2
_geom_bond_distance
_geom_bond_site_symmetry_2
_geom_bond_publ_flag
Ru1 N1 2.036(4) . ?
Ru1 N1 2.036(4) 5_666 ?
Ru1 N2 2.064(5) . ?
Ru1 N2 2.064(5) 5_666 ?
Ru1 N3 2.027(5) . ?
Ru1 N3 2.027(5) 5_666 ?
N1 C2 1.378(5) . ?
N1 C2 1.378(5) 6_556 ?
N2 C4 1.368(5) 2_665 ?
N2 C4 1.368(5) . ?
N3 C12 1.133(8) . ?
C1 C1 1.331(10) 6_556 ?
C1 H1 0.9500 . ?
C1 C2 1.451(6) . ?
C2 C3 1.390(6) . ?
C3 C4 1.401(5) . ?
C3 C6 1.509(9) . ?
C3 C6A 1.49(3) . ?
C4 C5 1.434(6) . ?
C5 C5 1.347(9) 2_665 ?
C5 H5 0.9500 . ?
C12 C13 1.468(10) . ?
C13 H13A 0.9800 . ?
C13 H13B 0.9800 . ?
C13 H13C 0.9800 . ?
F1 C7 1.380(9) . ?
F2 C11 1.345(7) . ?
C6 C7 1.385(8) . ?
C6 C11 1.364(9) . ?
C7 C8 1.385(8) . ?
C8 H8 0.9500 . ?
C8 C9 1.352(9) . ?
C9 H9 0.9500 . ?
C9 C10 1.385(9) . ?
C10 H10 0.9500 . ?
C10 C11 1.394(8) . ?
F1A C7A 1.18(3) . ?
F2A C11A 1.42(3) . ?
C7A C8A 1.3900 . ?
C7A C6A 1.3900 . ?
C8A H8A 0.9500 . ?
C8A C9A 1.3900 . ?
C9A H9A 0.9500 . ?
C9A C10A 1.3900 . ?
C10A H10A 0.9500 . ?
C10A C11A 1.3900 . ?
C11A C6A 1.3900 . ?
C22 H22 0.9500 . ?
C22 C23 1.382(17) . ?
C22 C23 1.382(17) 6_556 ?
C23 H23 0.9500 . ?
C23 C24 1.390(18) . ?
C24 H24 0.9500 . ?
C24 C25 1.359(18) . ?
C25 H25 0.9500 . ?
C14 C14 1.389(10) 6_556 ?
C14 H14 0.9500 . ?
C14 C15 1.368(9) . ?
C15 H15 0.9500 . ?
C15 C16 1.378(9) . ?
C16 C16 1.381(10) 6_556 ?
C16 H16 0.9500 . ?
C19 C19 1.32(2) 6_556 ?
C19 H19 0.9500 . ?
C19 C20 1.362(13) . ?
C20 H20 0.9500 . ?
C20 C21 1.392(14) . ?
C21 C21 1.43(2) 6_556 ?
C21 H21 0.9500 . ?
C17 H17 0.9500 . ?
C17 C18 1.387(12) 6_556 ?
C17 C18 1.387(12) . ?
C18 C18 1.40(2) 2_655 ?
C18 H18 0.9500 . ?
